data_2020460
loop_
_publ_author_name
'Hern\'andez-T\'ellez, Guadalupe'
'Moreno, Gloria E.'
'Bern\`es, Sylvain'
'Mendoza, Angel'
'Portillo, Oscar'
'Sharma, Pankaj'
'Guti\'errez, Ren\'e'

_publ_section_title
;
 Crystal structures of ten enantiopure Schiff bases bearing a naphthyl
 group
;
_journal_coeditor_code HB7571
_journal_issue 4
_journal_name_full 'Acta Crystallographica Section E Crystallographic Communications'
_journal_page_first 583
_journal_paper_doi 10.1107/S2056989016004692
_journal_volume 72
_journal_year 2016
_chemical_formula_iupac 'C19 H23 N'
_chemical_formula_moiety 'C19 H23 N'
_chemical_formula_sum 'C19 H23 N'
_chemical_formula_weight 265.38
_chemical_melting_point 356
_chemical_name_systematic
;
(<i>S</i>)-(+)-2-{[(1-Cyclohexylethyl)imino]methyl}naphthalene
;
_space_group_crystal_system monoclinic
_space_group_IT_number 4
_space_group_name_Hall 'P 2yb'
_space_group_name_H-M_alt 'P 1 21 1'
_symmetry_space_group_name_Hall 'P 2yb'
_symmetry_space_group_name_H-M 'P 1 21 1'
_atom_sites_solution_hydrogens geom
_atom_sites_solution_primary direct
_atom_sites_solution_secondary difmap
_audit_creation_method SHELXL-2014/7
_cell_angle_alpha 90
_cell_angle_beta 102.058(18)
_cell_angle_gamma 90
_cell_formula_units_Z 8
_cell_length_a 15.406(3)
_cell_length_b 5.9722(7)
_cell_length_c 36.002(7)
_cell_measurement_reflns_used 2217
_cell_measurement_temperature 298(2)
_cell_measurement_theta_max 22.1570
_cell_measurement_theta_min 3.4640
_cell_volume 3239.4(10)
_computing_cell_refinement
;
CrysAlis PRO (Agilent, 2013)
;
_computing_data_collection
;
CrysAlis PRO (Agilent, 2013)
;
_computing_data_reduction
;
CrysAlis PRO (Agilent, 2013)
;
_computing_molecular_graphics
;
SHELXTL (Sheldrick, 2008)
;
_computing_publication_material
;
<i>CifTab</i> (Sheldrick, 2015)
;
_computing_structure_refinement
;
SHELXL2014 (Sheldrick, 2015)
;
_computing_structure_solution
;
SHELXS2013 (Sheldrick, 2008)
;
_diffrn_ambient_temperature 298(2)
_diffrn_detector_area_resol_mean 10.5564
_diffrn_measured_fraction_theta_full 0.997
_diffrn_measured_fraction_theta_max 0.987
_diffrn_measurement_device 'four-circle diffractometer'
_diffrn_measurement_device_type 'Agilent Xcalibur Atlas Gemini'
_diffrn_measurement_method '\w scans'
_diffrn_radiation_monochromator graphite
_diffrn_radiation_type MoK\a
_diffrn_radiation_wavelength 0.71073
_diffrn_reflns_av_R_equivalents 0.1186
_diffrn_reflns_limit_h_max 18
_diffrn_reflns_limit_h_min -18
_diffrn_reflns_limit_k_max 6
_diffrn_reflns_limit_k_min -7
_diffrn_reflns_limit_l_max 42
_diffrn_reflns_limit_l_min -42
_diffrn_reflns_number 19804
_diffrn_reflns_theta_full 25.026
_diffrn_reflns_theta_max 25.026
_diffrn_reflns_theta_min 2.914
_exptl_absorpt_coefficient_mu 0.062
_exptl_absorpt_correction_T_max 0.999
_exptl_absorpt_correction_T_min 0.995
_exptl_absorpt_correction_type analytical
_exptl_absorpt_process_details
;
(CrysAlis PRO; Agilent, 2013)
;
_exptl_crystal_colour colorless
_exptl_crystal_density_diffrn 1.088
_exptl_crystal_description prism
_exptl_crystal_F_000 1152
_exptl_crystal_size_max 0.5365
_exptl_crystal_size_mid 0.0853
_exptl_crystal_size_min 0.0656
_refine_diff_density_max 0.226
_refine_diff_density_min -0.184
_refine_ls_extinction_coef 0.0043(8)
_refine_ls_extinction_expression Fc^*^=kFc[1+0.001xFc^2^\l^3^/sin(2\q)]^-1/4^
_refine_ls_extinction_method
;
SHELXL2014 (Sheldrick, 2015)
;
_refine_ls_goodness_of_fit_ref 0.993
_refine_ls_hydrogen_treatment constr
_refine_ls_matrix_type full
_refine_ls_number_constraints 0
_refine_ls_number_parameters 727
_refine_ls_number_reflns 10600
_refine_ls_number_restraints 37
_refine_ls_restrained_S_all 1.004
_refine_ls_R_factor_all 0.1929
_refine_ls_R_factor_gt 0.0782
_refine_ls_shift/su_max 0.000
_refine_ls_shift/su_mean 0.000
_refine_ls_structure_factor_coef Fsqd
_refine_ls_weighting_details 'w=1/[\s^2^(Fo^2^)+(0.0500P)^2^] where P=(Fo^2^+2Fc^2^)/3'
_refine_ls_weighting_scheme calc
_refine_ls_wR_factor_gt 0.1573
_refine_ls_wR_factor_ref 0.2306
_reflns_number_gt 3810
_reflns_number_total 10600
_reflns_threshold_expression 'I > 2\s(I)'
_cod_data_source_file hb7571sup1.cif
_cod_data_source_block 8
_cod_database_code 2020460

loop_
_space_group_symop_operation_xyz
'x, y, z'
'-x, y+1/2, -z'

loop_
_atom_site_type_symbol
_atom_site_label
_atom_site_fract_x
_atom_site_fract_y
_atom_site_fract_z
_atom_site_U_iso_or_equiv
_atom_site_adp_type
_atom_site_calc_flag
_atom_site_occupancy
N N1 0.3854(7) 0.2863(18) 0.1115(3) 0.111(3) Uani d 1
C C1 0.3747(6) 0.3568(16) 0.0448(3) 0.076(3) Uani d 1
C C2 0.3473(6) 0.5063(18) 0.0164(4) 0.085(3) Uani d 1
H H2A 0.3249 0.6442 0.0219 0.102 Uiso calc 1
C C3 0.3526(6) 0.4535(15) -0.0220(3) 0.068(3) Uani d 1
C C4 0.3261(7) 0.6069(17) -0.0510(4) 0.087(3) Uani d 1
H H4A 0.3018 0.7437 -0.0463 0.105 Uiso calc 1
C C5 0.3365(7) 0.5529(19) -0.0873(4) 0.105(4) Uani d 1
H H5A 0.3144 0.6510 -0.1071 0.125 Uiso calc 1
C C6 0.3805(7) 0.3490(19) -0.0958(4) 0.102(4) Uani d 1
H H6A 0.3935 0.3208 -0.1195 0.122 Uiso calc 1
C C7 0.4012(7) 0.2032(18) -0.0662(4) 0.088(3) Uani d 1
H H7A 0.4240 0.0650 -0.0713 0.105 Uiso calc 1
C C8 0.3917(6) 0.2399(16) -0.0296(4) 0.080(3) Uani d 1
C C9 0.4174(6) 0.0945(17) 0.0017(4) 0.090(3) Uani d 1
H H9A 0.4398 -0.0459 -0.0024 0.108 Uiso calc 1
C C10 0.4109(7) 0.1511(17) 0.0375(4) 0.092(4) Uani d 1
H H10A 0.4307 0.0519 0.0574 0.110 Uiso calc 1
C C11 0.3688(7) 0.420(2) 0.0843(4) 0.096(4) Uani d 1
H H11A 0.3520 0.5655 0.0888 0.116 Uiso calc 1
C C12 0.3782(10) 0.371(3) 0.1491(4) 0.132(5) Uani d 1
H H12A 0.3747 0.5348 0.1476 0.158 Uiso calc 1
C C13 0.2921(11) 0.286(4) 0.1584(4) 0.212(9) Uani d 1
H H13A 0.2734 0.3855 0.1761 0.318 Uiso calc 1
H H13B 0.3016 0.1390 0.1694 0.318 Uiso calc 1
H H13C 0.2471 0.2783 0.1355 0.318 Uiso calc 1
C C14 0.4604(10) 0.309(3) 0.1801(5) 0.169(7) Uani d 1
H H14A 0.4526 0.3827 0.2035 0.203 Uiso calc 1
C C15 0.4727(13) 0.079(4) 0.1887(7) 0.232(11) Uani d 1
H H15A 0.4847 -0.0002 0.1668 0.279 Uiso calc 1
H H15B 0.4191 0.0173 0.1948 0.279 Uiso calc 1
C C16 0.5527(16) 0.047(4) 0.2235(6) 0.253(12) Uani d 1
H H16A 0.5425 0.1323 0.2451 0.304 Uiso calc 1
H H16B 0.5588 -0.1096 0.2306 0.304 Uiso calc 1
C C17 0.6350(13) 0.128(4) 0.2118(8) 0.270(15) Uani d 1
H H17A 0.6872 0.0980 0.2315 0.325 Uiso calc 1
H H17B 0.6421 0.0564 0.1884 0.325 Uiso calc 1
C C18 0.6212(15) 0.369(5) 0.2063(7) 0.309(18) Uani d 1
H H18A 0.6742 0.4394 0.2012 0.371 Uiso calc 1
H H18B 0.6076 0.4368 0.2289 0.371 Uiso calc 1
C C19 0.5404(13) 0.401(4) 0.1711(5) 0.279(16) Uani d 1
H H19A 0.5319 0.5589 0.1652 0.335 Uiso calc 1
H H19B 0.5532 0.3256 0.1490 0.335 Uiso calc 1
N N2 0.2748(6) 0.8298(13) 0.4005(3) 0.086(3) Uani d 1
C C21 0.3327(6) 0.7862(15) 0.4684(3) 0.065(2) Uani d 1
C C22 0.3372(5) 0.6515(14) 0.4990(3) 0.064(2) Uani d 1
H H22A 0.3070 0.5158 0.4961 0.076 Uiso calc 1
C C23 0.3858(6) 0.7105(13) 0.5346(3) 0.059(2) Uani d 1
C C24 0.3952(6) 0.5701(16) 0.5669(3) 0.076(3) Uani d 1
H H24A 0.3667 0.4321 0.5648 0.092 Uiso calc 1
C C25 0.4457(7) 0.6350(18) 0.6011(3) 0.090(3) Uani d 1
H H25A 0.4502 0.5419 0.6221 0.108 Uiso calc 1
C C26 0.4903(7) 0.8380(19) 0.6048(3) 0.098(4) Uani d 1
H H26A 0.5243 0.8796 0.6283 0.118 Uiso calc 1
C C27 0.4848(7) 0.9771(17) 0.5744(3) 0.083(3) Uani d 1
H H27A 0.5159 1.1116 0.5773 0.100 Uiso calc 1
C C28 0.4331(6) 0.9207(15) 0.5388(3) 0.065(2) Uani d 1
C C29 0.4260(6) 1.0599(15) 0.5063(3) 0.072(3) Uani d 1
H H29A 0.4544 1.1981 0.5086 0.086 Uiso calc 1
C C30 0.3785(6) 0.9945(15) 0.4719(3) 0.069(3) Uani d 1
H H30A 0.3760 1.0852 0.4507 0.083 Uiso calc 1
C C31 0.2838(6) 0.7128(16) 0.4307(3) 0.072(3) Uani d 1
H H31A 0.2577 0.5716 0.4288 0.087 Uiso calc 1
C C32 0.2259(7) 0.7339(18) 0.3644(3) 0.088(3) Uani d 1
H H32A 0.2038 0.5852 0.3693 0.105 Uiso calc 1
C C33 0.1462(7) 0.887(2) 0.3490(3) 0.112(4) Uani d 1
H H33A 0.1144 0.8307 0.3250 0.168 Uiso calc 1
H H33B 0.1670 1.0358 0.3456 0.168 Uiso calc 1
H H33C 0.1075 0.8907 0.3667 0.168 Uiso calc 1
C C34 0.2894(7) 0.7096(17) 0.3371(3) 0.094(3) Uani d 1
H H34A 0.3399 0.6220 0.3508 0.113 Uiso calc 1
C C35 0.2493(10) 0.574(2) 0.3022(3) 0.127(5) Uani d 1
H H35A 0.2276 0.4326 0.3099 0.152 Uiso calc 1
H H35B 0.1993 0.6548 0.2873 0.152 Uiso calc 1
C C36 0.3181(11) 0.530(3) 0.2777(4) 0.153(6) Uani d 1
H H36A 0.3652 0.4365 0.2918 0.184 Uiso calc 1
H H36B 0.2901 0.4492 0.2550 0.184 Uiso calc 1
C C37 0.3565(10) 0.740(3) 0.2669(4) 0.140(5) Uani d 1
H H37A 0.3105 0.8258 0.2504 0.168 Uiso calc 1
H H37B 0.4020 0.7054 0.2528 0.168 Uiso calc 1
C C38 0.3964(8) 0.880(2) 0.3010(4) 0.125(4) Uani d 1
H H38A 0.4159 1.0226 0.2928 0.150 Uiso calc 1
H H38B 0.4478 0.8039 0.3158 0.150 Uiso calc 1
C C39 0.3272(7) 0.9212(18) 0.3261(3) 0.103(4) Uani d 1
H H39A 0.3554 1.0015 0.3489 0.123 Uiso calc 1
H H39B 0.2797 1.0142 0.3123 0.123 Uiso calc 1
N N3 0.7594(6) 0.6491(16) 0.3782(3) 0.102(3) Uani d 1
C C41 0.8088(6) 0.7277(15) 0.4437(3) 0.066(2) Uani d 1
C C42 0.8160(5) 0.6512(15) 0.4807(3) 0.066(2) Uani d 1
H H42A 0.7902 0.5153 0.4849 0.079 Uiso calc 1
C C43 0.8616(5) 0.7762(15) 0.5118(3) 0.062(2) Uani d 1
C C44 0.8733(6) 0.6999(16) 0.5498(3) 0.073(3) Uani d 1
H H44A 0.8486 0.5632 0.5544 0.088 Uiso calc 1
C C45 0.9190(7) 0.8190(18) 0.5796(3) 0.083(3) Uani d 1
H H45A 0.9259 0.7637 0.6042 0.100 Uiso calc 1
C C46 0.9567(7) 1.0315(19) 0.5729(3) 0.087(3) Uani d 1
H H46A 0.9873 1.1155 0.5932 0.104 Uiso calc 1
C C47 0.9472(6) 1.1102(16) 0.5363(3) 0.080(3) Uani d 1
H H47A 0.9722 1.2472 0.5321 0.096 Uiso calc 1
C C48 0.9004(6) 0.9874(15) 0.5052(3) 0.065(2) Uani d 1
C C49 0.8878(6) 1.0654(14) 0.4677(3) 0.072(3) Uani d 1
H H49A 0.9093 1.2061 0.4631 0.086 Uiso calc 1
C C50 0.8448(6) 0.9397(15) 0.4376(3) 0.074(3) Uani d 1
H H50A 0.8391 0.9939 0.4130 0.089 Uiso calc 1
C C51 0.7641(6) 0.5892(18) 0.4119(3) 0.077(3) Uani d 1
H H51A 0.7387 0.4540 0.4168 0.093 Uiso calc 1
C C52 0.7134(8) 0.504(2) 0.3469(3) 0.104(4) Uani d 1
H H52A 0.6936 0.3677 0.3577 0.125 Uiso calc 1
C C53 0.6334(9) 0.625(3) 0.3245(4) 0.183(8) Uani d 1
H H53A 0.6089 0.5400 0.3021 0.275 Uiso calc 1
H H53B 0.6507 0.7701 0.3173 0.275 Uiso calc 1
H H53C 0.5896 0.6403 0.3398 0.275 Uiso calc 1
C C54 0.7803(8) 0.4390(19) 0.3213(3) 0.090(3) Uani d 1
H H54A 0.7464 0.3596 0.2992 0.108 Uiso calc 1
C C55 0.8201(12) 0.637(2) 0.3071(4) 0.145(6) Uani d 1
H H55A 0.8519 0.7249 0.3283 0.174 Uiso calc 1
H H55B 0.7739 0.7301 0.2923 0.174 Uiso calc 1
C C56 0.8848(15) 0.561(3) 0.2820(4) 0.167(8) Uani d 1
H H56A 0.8526 0.4780 0.2603 0.201 Uiso calc 1
H H56B 0.9116 0.6907 0.2727 0.201 Uiso calc 1
C C57 0.9570(11) 0.413(3) 0.3052(5) 0.165(7) Uani d 1
H H57A 0.9997 0.3715 0.2901 0.198 Uiso calc 1
H H57B 0.9881 0.4933 0.3275 0.198 Uiso calc 1
C C58 0.9152(9) 0.212(3) 0.3168(4) 0.127(5) Uani d 1
H H58A 0.9601 0.1134 0.3311 0.152 Uiso calc 1
H H58B 0.8840 0.1320 0.2945 0.152 Uiso calc 1
C C59 0.8498(7) 0.282(2) 0.3414(3) 0.103(4) Uani d 1
H H59A 0.8213 0.1488 0.3488 0.124 Uiso calc 1
H H59B 0.8823 0.3526 0.3643 0.124 Uiso calc 1
N N4 0.8847(6) 0.5784(17) 0.1214(3) 0.104(3) Uani d 1
C C61 0.8680(6) 0.4718(17) 0.0557(3) 0.079(3) Uani d 1
C C62 0.8375(6) 0.5241(16) 0.0182(3) 0.073(3) Uani d 1
H H62A 0.8072 0.6587 0.0125 0.087 Uiso calc 1
C C63 0.8489(6) 0.3873(15) -0.0124(3) 0.070(3) Uani d 1
C C64 0.8195(7) 0.4542(19) -0.0494(4) 0.092(3) Uani d 1
H H64A 0.7905 0.5905 -0.0550 0.110 Uiso calc 1
C C65 0.8339(8) 0.315(2) -0.0779(4) 0.104(4) Uani d 1
H H65A 0.8128 0.3554 -0.1032 0.125 Uiso calc 1
C C66 0.8806(8) 0.110(2) -0.0693(4) 0.108(4) Uani d 1
H H66A 0.8927 0.0210 -0.0888 0.130 Uiso calc 1
C C67 0.9071(7) 0.0467(19) -0.0331(4) 0.093(3) Uani d 1
H H67A 0.9347 -0.0915 -0.0278 0.112 Uiso calc 1
C C68 0.8941(6) 0.1839(17) -0.0029(4) 0.079(3) Uani d 1
C C69 0.9230(7) 0.1238(17) 0.0361(4) 0.089(3) Uani d 1
H H69A 0.9506 -0.0138 0.0422 0.106 Uiso calc 1
C C70 0.9113(7) 0.2626(17) 0.0648(3) 0.084(3) Uani d 1
H H70A 0.9315 0.2209 0.0900 0.101 Uiso calc 1
C C71 0.8551(7) 0.624(2) 0.0865(4) 0.092(3) Uani d 1
H H71A 0.8245 0.7575 0.0802 0.110 Uiso calc 1
C C72 0.8708(9) 0.754(2) 0.1492(4) 0.113(4) Uani d 1
H H72A 0.8441 0.8868 0.1354 0.136 Uiso calc 1
C C73 0.8078(11) 0.656(3) 0.1714(4) 0.163(6) Uani d 1
H H73A 0.7531 0.6177 0.1544 0.245 Uiso calc 1
H H73B 0.7965 0.7635 0.1896 0.245 Uiso calc 1
H H73C 0.8335 0.5236 0.1844 0.245 Uiso calc 1
C C74 0.9592(10) 0.816(3) 0.1747(5) 0.163(7) Uani d 1
H H74A 0.9620 0.7059 0.1951 0.195 Uiso calc 1
C C75 0.9530(11) 1.028(3) 0.1957(5) 0.179(7) Uani d 1
H H75A 0.9453 1.1524 0.1780 0.215 Uiso calc 1
H H75B 0.9015 1.0218 0.2072 0.215 Uiso calc 1
C C76 1.0366(15) 1.065(5) 0.2265(7) 0.305(18) Uani d 1
H H76A 1.0309 1.2038 0.2397 0.366 Uiso calc 1
H H76B 1.0424 0.9439 0.2449 0.366 Uiso calc 1
C C77 1.1135(16) 1.074(3) 0.2111(6) 0.253(12) Uani d 1
H H77A 1.1651 1.0993 0.2313 0.303 Uiso calc 1
H H77B 1.1088 1.1970 0.1933 0.303 Uiso calc 1
C C78 1.1246(10) 0.855(3) 0.1909(5) 0.192(8) Uani d 1
H H78A 1.1688 0.8744 0.1755 0.230 Uiso calc 1
H H78B 1.1455 0.7395 0.2096 0.230 Uiso calc 1
C C79 1.0366(11) 0.782(4) 0.1656(7) 0.316(18) Uani d 1
H H79A 1.0336 0.8529 0.1411 0.379 Uiso calc 1
H H79B 1.0412 0.6223 0.1616 0.379 Uiso calc 1

loop_
_atom_site_aniso_label
_atom_site_aniso_U_11
_atom_site_aniso_U_22
_atom_site_aniso_U_33
_atom_site_aniso_U_12
_atom_site_aniso_U_13
_atom_site_aniso_U_23
N1 0.117(8) 0.117(8) 0.094(8) -0.004(7) 0.013(6) -0.004(7)
C1 0.055(6) 0.063(6) 0.104(9) -0.011(5) 0.006(6) 0.011(6)
C2 0.057(6) 0.072(7) 0.124(10) -0.008(5) 0.014(6) -0.002(7)
C3 0.045(5) 0.061(6) 0.093(8) -0.003(4) 0.000(5) 0.000(6)
C4 0.074(7) 0.067(6) 0.110(9) -0.008(5) -0.004(7) 0.002(7)
C5 0.074(7) 0.074(8) 0.151(12) -0.004(6) -0.012(8) 0.014(8)
C6 0.100(9) 0.089(8) 0.107(9) -0.020(7) -0.002(7) 0.013(8)
C7 0.073(7) 0.072(7) 0.113(10) -0.012(5) 0.010(7) -0.015(7)
C8 0.049(6) 0.068(7) 0.115(9) -0.004(5) -0.002(6) 0.014(7)
C9 0.058(6) 0.057(6) 0.144(11) 0.009(5) -0.002(7) -0.008(7)
C10 0.075(7) 0.060(7) 0.123(10) -0.008(5) -0.020(7) 0.005(7)
C11 0.086(8) 0.092(8) 0.106(10) -0.011(6) 0.007(7) -0.014(8)
C12 0.134(13) 0.145(12) 0.111(11) -0.001(10) 0.016(10) -0.017(9)
C13 0.123(13) 0.37(3) 0.156(14) -0.026(18) 0.053(11) 0.000(17)
C14 0.129(13) 0.168(16) 0.190(17) -0.055(13) -0.012(13) 0.017(14)
C15 0.18(2) 0.184(19) 0.32(3) -0.024(16) 0.01(2) 0.04(2)
C16 0.18(2) 0.32(3) 0.23(2) 0.00(2) -0.025(19) 0.14(2)
C17 0.112(16) 0.25(3) 0.43(4) 0.035(19) 0.01(2) 0.08(3)
C18 0.21(3) 0.37(4) 0.29(3) -0.16(3) -0.06(2) 0.06(3)
C19 0.22(2) 0.40(4) 0.169(17) -0.19(2) -0.062(16) 0.13(2)
N2 0.094(6) 0.074(5) 0.084(6) -0.007(5) 0.006(5) -0.003(5)
C21 0.047(5) 0.071(6) 0.078(7) 0.001(4) 0.012(5) -0.007(6)
C22 0.048(5) 0.052(5) 0.091(7) -0.007(4) 0.013(5) -0.005(5)
C23 0.053(5) 0.046(5) 0.079(6) -0.002(4) 0.013(5) 0.005(5)
C24 0.062(6) 0.066(6) 0.098(8) -0.003(5) 0.009(6) 0.003(6)
C25 0.091(8) 0.086(7) 0.088(8) -0.011(6) 0.011(6) 0.024(6)
C26 0.097(8) 0.106(9) 0.083(8) -0.026(7) -0.003(6) 0.004(7)
C27 0.072(7) 0.075(7) 0.099(8) -0.012(5) 0.011(6) -0.012(6)
C28 0.065(6) 0.059(5) 0.071(6) -0.003(4) 0.010(5) 0.005(5)
C29 0.064(6) 0.051(5) 0.101(8) 0.000(4) 0.017(6) -0.007(6)
C30 0.060(6) 0.061(6) 0.092(7) 0.000(5) 0.026(5) -0.003(5)
C31 0.056(6) 0.068(6) 0.094(8) 0.004(5) 0.016(5) 0.004(6)
C32 0.085(7) 0.085(7) 0.092(8) -0.009(6) 0.015(6) -0.002(6)
C33 0.091(8) 0.132(9) 0.108(9) 0.023(8) 0.009(7) -0.031(8)
C34 0.092(8) 0.083(7) 0.099(8) 0.006(6) -0.003(7) -0.001(7)
C35 0.168(13) 0.100(9) 0.108(10) -0.009(9) 0.017(10) -0.006(8)
C36 0.192(17) 0.126(12) 0.156(14) -0.007(12) 0.072(13) -0.043(11)
C37 0.150(13) 0.149(13) 0.127(12) 0.026(11) 0.043(10) -0.017(11)
C38 0.096(9) 0.138(11) 0.151(12) 0.003(8) 0.048(9) -0.016(10)
C39 0.097(8) 0.086(7) 0.129(10) -0.008(6) 0.032(8) -0.024(7)
N3 0.098(7) 0.114(8) 0.083(6) 0.007(6) -0.006(6) -0.021(6)
C41 0.048(5) 0.061(6) 0.090(7) 0.011(4) 0.016(5) -0.005(5)
C42 0.049(5) 0.065(6) 0.084(7) 0.006(4) 0.016(5) 0.000(5)
C43 0.043(5) 0.066(6) 0.078(7) 0.004(4) 0.017(5) -0.001(5)
C44 0.071(6) 0.062(6) 0.087(7) -0.004(5) 0.017(6) -0.010(6)
C45 0.082(7) 0.084(7) 0.090(8) 0.001(6) 0.029(6) 0.002(6)
C46 0.073(7) 0.099(8) 0.091(8) -0.004(6) 0.022(6) -0.010(7)
C47 0.061(6) 0.056(5) 0.126(9) -0.007(5) 0.024(6) -0.016(6)
C48 0.050(5) 0.062(6) 0.084(7) 0.010(5) 0.018(5) -0.006(6)
C49 0.057(6) 0.050(5) 0.113(8) 0.008(4) 0.030(6) 0.008(6)
C50 0.069(7) 0.065(6) 0.089(7) 0.005(5) 0.017(6) 0.003(6)
C51 0.057(6) 0.097(7) 0.077(7) -0.003(5) 0.013(5) -0.004(7)
C52 0.098(9) 0.129(10) 0.079(8) 0.006(8) 0.001(7) -0.009(7)
C53 0.101(10) 0.28(2) 0.146(12) 0.083(13) -0.016(9) -0.056(14)
C54 0.101(8) 0.103(8) 0.066(7) -0.005(7) 0.013(6) 0.002(6)
C55 0.243(18) 0.111(10) 0.082(9) 0.033(11) 0.038(10) 0.017(8)
C56 0.30(3) 0.111(12) 0.117(13) -0.032(14) 0.110(15) 0.004(10)
C57 0.144(15) 0.161(15) 0.210(19) -0.047(13) 0.080(14) -0.046(14)
C58 0.096(9) 0.140(11) 0.154(12) 0.014(9) 0.045(9) -0.015(10)
C59 0.087(8) 0.122(9) 0.099(8) 0.001(7) 0.015(7) 0.000(7)
N4 0.097(7) 0.112(7) 0.096(7) 0.008(6) 0.005(6) 0.015(7)
C61 0.058(6) 0.079(7) 0.099(8) 0.003(5) 0.014(6) 0.025(7)
C62 0.046(5) 0.064(6) 0.107(8) 0.000(4) 0.012(5) 0.020(6)
C63 0.058(6) 0.051(6) 0.100(8) -0.003(4) 0.018(6) 0.003(6)
C64 0.091(8) 0.080(7) 0.100(9) 0.009(6) 0.010(7) 0.006(7)
C65 0.092(9) 0.105(9) 0.107(10) 0.004(8) 0.001(7) 0.010(8)
C66 0.100(9) 0.103(10) 0.118(11) -0.008(8) 0.019(8) -0.024(8)
C67 0.068(7) 0.080(7) 0.133(10) 0.000(6) 0.024(7) 0.004(8)
C68 0.042(5) 0.068(6) 0.126(10) -0.006(5) 0.016(6) -0.009(7)
C69 0.070(7) 0.064(7) 0.124(10) 0.001(5) 0.001(7) 0.029(7)
C70 0.073(7) 0.069(7) 0.103(8) -0.002(6) 0.003(6) 0.012(6)
C71 0.083(7) 0.092(8) 0.100(9) 0.008(6) 0.017(7) 0.013(7)
C72 0.096(9) 0.134(11) 0.110(10) 0.028(8) 0.022(8) 0.017(9)
C73 0.183(16) 0.186(15) 0.109(11) 0.032(13) 0.003(11) 0.025(11)
C74 0.109(11) 0.175(14) 0.186(15) 0.042(11) -0.012(11) -0.088(12)
C75 0.158(15) 0.180(15) 0.182(15) 0.030(13) -0.004(13) -0.082(13)
C76 0.21(3) 0.38(4) 0.35(4) -0.02(3) 0.10(3) -0.22(3)
C77 0.28(3) 0.20(2) 0.27(3) -0.06(2) 0.05(2) -0.162(19)
C78 0.137(14) 0.215(19) 0.194(16) 0.027(14) -0.032(12) -0.079(15)
C79 0.112(14) 0.37(3) 0.43(4) 0.029(19) -0.02(2) -0.26(3)

loop_
_atom_type_symbol
_atom_type_description
_atom_type_scat_dispersion_real
_atom_type_scat_dispersion_imag
_atom_type_scat_source
C C 0.0033 0.0016 'International Tables Vol C Tables 4.2.6.8 and 6.1.1.4'
H H 0.0000 0.0000 'International Tables Vol C Tables 4.2.6.8 and 6.1.1.4'
N N 0.0061 0.0033 'International Tables Vol C Tables 4.2.6.8 and 6.1.1.4'

loop_
_exptl_crystal_face_index_h
_exptl_crystal_face_index_k
_exptl_crystal_face_index_l
_exptl_crystal_face_perp_dist
-8 0 50 0.0328
8 0 -50 0.0328
-6 6 35 0.1715
-2 -8 15 0.2594
20 0 10 0.0328
-20 0 -10 0.0525
-11 7 -6 0.2077
-7 0 -43 0.0494
-21 0 26 0.0476
14 5 -32 0.1597
9 0 40 0.0328

loop_
_geom_angle_atom_site_label_1
_geom_angle_atom_site_label_2
_geom_angle_atom_site_label_3
_geom_angle
C11 N1 C12 117.3(12)
C2 C1 C10 120.8(11)
C2 C1 C11 118.6(10)
C10 C1 C11 120.5(10)
C1 C2 C3 120.6(10)
C1 C2 H2A 119.7
C3 C2 H2A 119.7
C4 C3 C2 120.9(10)
C4 C3 C8 120.4(10)
C2 C3 C8 118.6(9)
C3 C4 C5 118.9(11)
C3 C4 H4A 120.6
C5 C4 H4A 120.6
C4 C5 C6 122.8(11)
C4 C5 H5A 118.6
C6 C5 H5A 118.6
C7 C6 C5 114.5(12)
C7 C6 H6A 122.7
C5 C6 H6A 122.7
C6 C7 C8 126.5(11)
C6 C7 H7A 116.8
C8 C7 H7A 116.8
C7 C8 C9 126.8(11)
C7 C8 C3 116.6(10)
C9 C8 C3 116.6(11)
C10 C9 C8 122.7(10)
C10 C9 H9A 118.6
C8 C9 H9A 118.6
C9 C10 C1 120.6(11)
C9 C10 H10A 119.7
C1 C10 H10A 119.7
N1 C11 C1 122.8(11)
N1 C11 H11A 118.6
C1 C11 H11A 118.6
N1 C12 C13 108.8(13)
N1 C12 C14 112.0(14)
C13 C12 C14 112.3(14)
N1 C12 H12A 107.9
C13 C12 H12A 107.9
C14 C12 H12A 107.9
C12 C13 H13A 109.5
C12 C13 H13B 109.5
H13A C13 H13B 109.5
C12 C13 H13C 109.5
H13A C13 H13C 109.5
H13B C13 H13C 109.5
C15 C14 C19 109.7(18)
C15 C14 C12 116.4(15)
C19 C14 C12 110.7(15)
C15 C14 H14A 106.5
C19 C14 H14A 106.5
C12 C14 H14A 106.5
C14 C15 C16 109.8(16)
C14 C15 H15A 109.7
C16 C15 H15A 109.7
C14 C15 H15B 109.7
C16 C15 H15B 109.7
H15A C15 H15B 108.2
C17 C16 C15 107.8(16)
C17 C16 H16A 110.1
C15 C16 H16A 110.1
C17 C16 H16B 110.1
C15 C16 H16B 110.1
H16A C16 H16B 108.5
C18 C17 C16 104(2)
C18 C17 H17A 110.9
C16 C17 H17A 110.9
C18 C17 H17B 110.9
C16 C17 H17B 110.9
H17A C17 H17B 108.9
C17 C18 C19 107.0(18)
C17 C18 H18A 110.3
C19 C18 H18A 110.3
C17 C18 H18B 110.3
C19 C18 H18B 110.3
H18A C18 H18B 108.6
C14 C19 C18 109.7(14)
C14 C19 H19A 109.7
C18 C19 H19A 109.7
C14 C19 H19B 109.7
C18 C19 H19B 109.7
H19A C19 H19B 108.2
C31 N2 C32 118.8(8)
C22 C21 C30 120.5(8)
C22 C21 C31 120.2(8)
C30 C21 C31 119.2(9)
C21 C22 C23 121.8(8)
C21 C22 H22A 119.1
C23 C22 H22A 119.1
C22 C23 C24 123.4(8)
C22 C23 C28 118.8(8)
C24 C23 C28 117.8(8)
C25 C24 C23 120.8(9)
C25 C24 H24A 119.6
C23 C24 H24A 119.6
C24 C25 C26 120.7(10)
C24 C25 H25A 119.6
C26 C25 H25A 119.6
C27 C26 C25 120.7(10)
C27 C26 H26A 119.7
C25 C26 H26A 119.7
C26 C27 C28 121.1(9)
C26 C27 H27A 119.5
C28 C27 H27A 119.5
C27 C28 C29 123.0(9)
C27 C28 C23 118.9(8)
C29 C28 C23 118.1(8)
C30 C29 C28 121.2(9)
C30 C29 H29A 119.4
C28 C29 H29A 119.4
C29 C30 C21 119.6(9)
C29 C30 H30A 120.2
C21 C30 H30A 120.2
N2 C31 C21 124.4(9)
N2 C31 H31A 117.8
C21 C31 H31A 117.8
N2 C32 C34 108.9(9)
N2 C32 C33 108.0(9)
C34 C32 C33 113.2(9)
N2 C32 H32A 108.9
C34 C32 H32A 108.9
C33 C32 H32A 108.9
C32 C33 H33A 109.5
C32 C33 H33B 109.5
H33A C33 H33B 109.5
C32 C33 H33C 109.5
H33A C33 H33C 109.5
H33B C33 H33C 109.5
C32 C34 C39 115.5(9)
C32 C34 C35 112.2(10)
C39 C34 C35 110.5(9)
C32 C34 H34A 106.0
C39 C34 H34A 106.0
C35 C34 H34A 106.0
C36 C35 C34 110.9(11)
C36 C35 H35A 109.5
C34 C35 H35A 109.5
C36 C35 H35B 109.5
C34 C35 H35B 109.5
H35A C35 H35B 108.0
C37 C36 C35 111.6(11)
C37 C36 H36A 109.3
C35 C36 H36A 109.3
C37 C36 H36B 109.3
C35 C36 H36B 109.3
H36A C36 H36B 108.0
C36 C37 C38 111.9(12)
C36 C37 H37A 109.2
C38 C37 H37A 109.2
C36 C37 H37B 109.2
C38 C37 H37B 109.2
H37A C37 H37B 107.9
C37 C38 C39 110.4(10)
C37 C38 H38A 109.6
C39 C38 H38A 109.6
C37 C38 H38B 109.6
C39 C38 H38B 109.6
H38A C38 H38B 108.1
C34 C39 C38 112.1(9)
C34 C39 H39A 109.2
C38 C39 H39A 109.2
C34 C39 H39B 109.2
C38 C39 H39B 109.2
H39A C39 H39B 107.9
C51 N3 C52 119.5(10)
C42 C41 C50 119.1(9)
C42 C41 C51 119.6(9)
C50 C41 C51 121.4(10)
C41 C42 C43 121.0(9)
C41 C42 H42A 119.5
C43 C42 H42A 119.5
C42 C43 C44 122.6(9)
C42 C43 C48 119.4(9)
C44 C43 C48 117.9(9)
C45 C44 C43 122.4(9)
C45 C44 H44A 118.8
C43 C44 H44A 118.8
C44 C45 C46 119.4(10)
C44 C45 H45A 120.3
C46 C45 H45A 120.3
C47 C46 C45 119.7(10)
C47 C46 H46A 120.1
C45 C46 H46A 120.1
C46 C47 C48 121.3(10)
C46 C47 H47A 119.4
C48 C47 H47A 119.4
C49 C48 C47 122.6(9)
C49 C48 C43 118.2(9)
C47 C48 C43 119.2(9)
C50 C49 C48 121.6(9)
C50 C49 H49A 119.2
C48 C49 H49A 119.2
C49 C50 C41 120.6(9)
C49 C50 H50A 119.7
C41 C50 H50A 119.7
N3 C51 C41 121.3(10)
N3 C51 H51A 119.4
C41 C51 H51A 119.4
N3 C52 C53 109.7(11)
N3 C52 C54 108.9(10)
C53 C52 C54 111.6(10)
N3 C52 H52A 108.9
C53 C52 H52A 108.9
C54 C52 H52A 108.9
C52 C53 H53A 109.5
C52 C53 H53B 109.5
H53A C53 H53B 109.5
C52 C53 H53C 109.5
H53A C53 H53C 109.5
H53B C53 H53C 109.5
C55 C54 C59 111.4(11)
C55 C54 C52 112.2(11)
C59 C54 C52 111.5(9)
C55 C54 H54A 107.2
C59 C54 H54A 107.2
C52 C54 H54A 107.2
C54 C55 C56 109.5(11)
C54 C55 H55A 109.8
C56 C55 H55A 109.8
C54 C55 H55B 109.8
C56 C55 H55B 109.8
H55A C55 H55B 108.2
C57 C56 C55 109.6(12)
C57 C56 H56A 109.7
C55 C56 H56A 109.7
C57 C56 H56B 109.7
C55 C56 H56B 109.7
H56A C56 H56B 108.2
C58 C57 C56 108.4(13)
C58 C57 H57A 110.0
C56 C57 H57A 110.0
C58 C57 H57B 110.0
C56 C57 H57B 110.0
H57A C57 H57B 108.4
C57 C58 C59 108.9(12)
C57 C58 H58A 109.9
C59 C58 H58A 109.9
C57 C58 H58B 109.9
C59 C58 H58B 109.9
H58A C58 H58B 108.3
C54 C59 C58 112.5(10)
C54 C59 H59A 109.1
C58 C59 H59A 109.1
C54 C59 H59B 109.1
C58 C59 H59B 109.1
H59A C59 H59B 107.8
C71 N4 C72 116.0(10)
C62 C61 C70 118.4(11)
C62 C61 C71 121.8(10)
C70 C61 C71 119.8(10)
C61 C62 C63 124.3(9)
C61 C62 H62A 117.8
C63 C62 H62A 117.8
C64 C63 C68 122.3(11)
C64 C63 C62 121.2(9)
C68 C63 C62 116.4(10)
C65 C64 C63 118.5(11)
C65 C64 H64A 120.8
C63 C64 H64A 120.8
C64 C65 C66 120.7(12)
C64 C65 H65A 119.6
C66 C65 H65A 119.6
C67 C66 C65 119.7(13)
C67 C66 H66A 120.2
C65 C66 H66A 120.2
C66 C67 C68 121.6(11)
C66 C67 H67A 119.2
C68 C67 H67A 119.2
C63 C68 C67 117.1(11)
C63 C68 C69 119.6(11)
C67 C68 C69 123.2(10)
C70 C69 C68 121.9(10)
C70 C69 H69A 119.1
C68 C69 H69A 119.1
C69 C70 C61 119.3(10)
C69 C70 H70A 120.3
C61 C70 H70A 120.3
N4 C71 C61 122.1(11)
N4 C71 H71A 118.9
C61 C71 H71A 118.9
N4 C72 C73 106.5(13)
N4 C72 C74 109.8(10)
C73 C72 C74 111.7(13)
N4 C72 H72A 109.6
C73 C72 H72A 109.6
C74 C72 H72A 109.6
C72 C73 H73A 109.5
C72 C73 H73B 109.5
H73A C73 H73B 109.5
C72 C73 H73C 109.5
H73A C73 H73C 109.5
H73B C73 H73C 109.5
C79 C74 C72 123.9(14)
C79 C74 C75 114.4(16)
C72 C74 C75 111.7(13)
C79 C74 H74A 100.6
C72 C74 H74A 100.6
C75 C74 H74A 100.6
C76 C75 C74 111.0(14)
C76 C75 H75A 109.4
C74 C75 H75A 109.4
C76 C75 H75B 109.4
C74 C75 H75B 109.4
H75A C75 H75B 108.0
C77 C76 C75 112(2)
C77 C76 H76A 109.3
C75 C76 H76A 109.3
C77 C76 H76B 109.3
C75 C76 H76B 109.3
H76A C76 H76B 108.0
C76 C77 C78 110.1(18)
C76 C77 H77A 109.6
C78 C77 H77A 109.6
C76 C77 H77B 109.6
C78 C77 H77B 109.6
H77A C77 H77B 108.2
C79 C78 C77 110.7(14)
C79 C78 H78A 109.5
C77 C78 H78A 109.5
C79 C78 H78B 109.5
C77 C78 H78B 109.5
H78A C78 H78B 108.1
C74 C79 C78 123.1(16)
C74 C79 H79A 106.6
C78 C79 H79A 106.6
C74 C79 H79B 106.6
C78 C79 H79B 106.6
H79A C79 H79B 106.5

loop_
_geom_bond_atom_site_label_1
_geom_bond_atom_site_label_2
_geom_bond_distance
N1 C11 1.248(13)
N1 C12 1.472(15)
C1 C2 1.355(12)
C1 C10 1.396(14)
C1 C11 1.493(14)
C2 C3 1.439(13)
C2 H2A 0.9300
C3 C4 1.385(12)
C3 C8 1.460(13)
C4 C5 1.387(15)
C4 H4A 0.9300
C5 C6 1.457(16)
C5 H5A 0.9300
C6 C7 1.360(14)
C6 H6A 0.9300
C7 C8 1.376(14)
C7 H7A 0.9300
C8 C9 1.411(13)
C9 C10 1.355(14)
C9 H9A 0.9300
C10 H10A 0.9300
C11 H11A 0.9300
C12 C13 1.522(19)
C12 C14 1.549(18)
C12 H12A 0.9800
C13 H13A 0.9600
C13 H13B 0.9600
C13 H13C 0.9600
C14 C15 1.411(17)
C14 C19 1.447(17)
C14 H14A 0.9800
C15 C16 1.573(17)
C15 H15A 0.9700
C15 H15B 0.9700
C16 C17 1.50(2)
C16 H16A 0.9700
C16 H16B 0.9700
C17 C18 1.46(2)
C17 H17A 0.9700
C17 H17B 0.9700
C18 C19 1.591(18)
C18 H18A 0.9700
C18 H18B 0.9700
C19 H19A 0.9700
C19 H19B 0.9700
N2 C31 1.273(11)
N2 C32 1.477(11)
C21 C22 1.353(11)
C21 C30 1.423(12)
C21 C31 1.477(12)
C22 C23 1.388(11)
C22 H22A 0.9300
C23 C24 1.416(11)
C23 C28 1.443(11)
C24 C25 1.368(12)
C24 H24A 0.9300
C25 C26 1.386(13)
C25 H25A 0.9300
C26 C27 1.363(13)
C26 H26A 0.9300
C27 C28 1.400(12)
C27 H27A 0.9300
C28 C29 1.422(12)
C29 C30 1.358(11)
C29 H29A 0.9300
C30 H30A 0.9300
C31 H31A 0.9300
C32 C34 1.532(14)
C32 C33 1.538(13)
C32 H32A 0.9800
C33 H33A 0.9600
C33 H33B 0.9600
C33 H33C 0.9600
C34 C39 1.479(13)
C34 C35 1.515(12)
C34 H34A 0.9800
C35 C36 1.535(15)
C35 H35A 0.9700
C35 H35B 0.9700
C36 C37 1.476(16)
C36 H36A 0.9700
C36 H36B 0.9700
C37 C38 1.508(14)
C37 H37A 0.9700
C37 H37B 0.9700
C38 C39 1.554(13)
C38 H38A 0.9700
C38 H38B 0.9700
C39 H39A 0.9700
C39 H39B 0.9700
N3 C51 1.255(11)
N3 C52 1.478(13)
C41 C42 1.390(12)
C41 C50 1.417(13)
C41 C51 1.462(12)
C42 C43 1.406(11)
C42 H42A 0.9300
C43 C44 1.418(12)
C43 C48 1.436(12)
C44 C45 1.357(12)
C44 H44A 0.9300
C45 C46 1.436(14)
C45 H45A 0.9300
C46 C47 1.378(13)
C46 H46A 0.9300
C47 C48 1.406(12)
C47 H47A 0.9300
C48 C49 1.403(12)
C49 C50 1.368(12)
C49 H49A 0.9300
C50 H50A 0.9300
C51 H51A 0.9300
C52 C53 1.507(15)
C52 C54 1.567(15)
C52 H52A 0.9800
C53 H53A 0.9600
C53 H53B 0.9600
C53 H53C 0.9600
C54 C55 1.473(16)
C54 C59 1.493(14)
C54 H54A 0.9800
C55 C56 1.55(2)
C55 H55A 0.9700
C55 H55B 0.9700
C56 C57 1.53(2)
C56 H56A 0.9700
C56 H56B 0.9700
C57 C58 1.463(19)
C57 H57A 0.9700
C57 H57B 0.9700
C58 C59 1.531(15)
C58 H58A 0.9700
C58 H58B 0.9700
C59 H59A 0.9700
C59 H59B 0.9700
N4 C71 1.272(11)
N4 C72 1.493(14)
C61 C62 1.369(12)
C61 C70 1.422(13)
C61 C71 1.481(14)
C62 C63 1.413(12)
C62 H62A 0.9300
C63 C64 1.372(13)
C63 C68 1.406(13)
C64 C65 1.376(14)
C64 H64A 0.9300
C65 C66 1.419(16)
C65 H65A 0.9300
C66 C67 1.338(14)
C66 H66A 0.9300
C67 C68 1.410(14)
C67 H67A 0.9300
C68 C69 1.428(14)
C69 C70 1.364(13)
C69 H69A 0.9300
C70 H70A 0.9300
C71 H71A 0.9300
C72 C73 1.499(18)
C72 C74 1.520(17)
C72 H72A 0.9800
C73 H73A 0.9600
C73 H73B 0.9600
C73 H73C 0.9600
C74 C79 1.315(17)
C74 C75 1.488(15)
C74 H74A 0.9800
C75 C76 1.531(19)
C75 H75A 0.9700
C75 H75B 0.9700
C76 C77 1.41(2)
C76 H76A 0.9700
C76 H76B 0.9700
C77 C78 1.521(17)
C77 H77A 0.9700
C77 H77B 0.9700
C78 C79 1.531(16)
C78 H78A 0.9700
C78 H78B 0.9700
C79 H79A 0.9700
C79 H79B 0.9700

loop_
_geom_torsion_atom_site_label_1
_geom_torsion_atom_site_label_2
_geom_torsion_atom_site_label_3
_geom_torsion_atom_site_label_4
_geom_torsion
C10 C1 C2 C3 1.7(14)
C11 C1 C2 C3 179.4(8)
C1 C2 C3 C4 -178.8(9)
C1 C2 C3 C8 -2.7(13)
C2 C3 C4 C5 176.8(9)
C8 C3 C4 C5 0.7(14)
C3 C4 C5 C6 -5.0(15)
C4 C5 C6 C7 7.5(15)
C5 C6 C7 C8 -6.2(16)
C6 C7 C8 C9 -176.3(10)
C6 C7 C8 C3 2.4(15)
C4 C3 C8 C7 0.7(13)
C2 C3 C8 C7 -175.5(8)
C4 C3 C8 C9 179.5(8)
C2 C3 C8 C9 3.3(12)
C7 C8 C9 C10 175.4(10)
C3 C8 C9 C10 -3.2(14)
C8 C9 C10 C1 2.3(16)
C2 C1 C10 C9 -1.5(15)
C11 C1 C10 C9 -179.1(9)
C12 N1 C11 C1 179.1(10)
C2 C1 C11 N1 173.7(11)
C10 C1 C11 N1 -8.6(16)
C11 N1 C12 C13 103.3(16)
C11 N1 C12 C14 -131.9(14)
N1 C12 C14 C15 -66(2)
C13 C12 C14 C15 56(3)
N1 C12 C14 C19 60(2)
C13 C12 C14 C19 -177.6(18)
C19 C14 C15 C16 59(2)
C12 C14 C15 C16 -174.1(16)
C14 C15 C16 C17 -64(3)
C15 C16 C17 C18 66(3)
C16 C17 C18 C19 -66(3)
C15 C14 C19 C18 -59(3)
C12 C14 C19 C18 170.9(18)
C17 C18 C19 C14 64(3)
C30 C21 C22 C23 0.3(13)
C31 C21 C22 C23 177.1(8)
C21 C22 C23 C24 -177.3(8)
C21 C22 C23 C28 -0.4(12)
C22 C23 C24 C25 178.4(9)
C28 C23 C24 C25 1.6(14)
C23 C24 C25 C26 -1.2(16)
C24 C25 C26 C27 -0.1(17)
C25 C26 C27 C28 1.0(17)
C26 C27 C28 C29 -179.5(10)
C26 C27 C28 C23 -0.6(15)
C22 C23 C28 C27 -177.7(9)
C24 C23 C28 C27 -0.7(13)
C22 C23 C28 C29 1.3(12)
C24 C23 C28 C29 178.3(8)
C27 C28 C29 C30 176.8(9)
C23 C28 C29 C30 -2.1(13)
C28 C29 C30 C21 2.0(13)
C22 C21 C30 C29 -1.1(13)
C31 C21 C30 C29 -177.9(8)
C32 N2 C31 C21 178.6(8)
C22 C21 C31 N2 178.8(9)
C30 C21 C31 N2 -4.4(13)
C31 N2 C32 C34 -116.4(10)
C31 N2 C32 C33 120.3(10)
N2 C32 C34 C39 -62.6(12)
C33 C32 C34 C39 57.5(12)
N2 C32 C34 C35 169.6(9)
C33 C32 C34 C35 -70.3(12)
C32 C34 C35 C36 -173.4(11)
C39 C34 C35 C36 56.1(14)
C34 C35 C36 C37 -56.3(16)
C35 C36 C37 C38 55.6(17)
C36 C37 C38 C39 -54.0(16)
C32 C34 C39 C38 175.5(9)
C35 C34 C39 C38 -55.8(13)
C37 C38 C39 C34 54.6(15)
C50 C41 C42 C43 -2.9(12)
C51 C41 C42 C43 177.4(8)
C41 C42 C43 C44 -177.5(8)
C41 C42 C43 C48 0.8(12)
C42 C43 C44 C45 178.6(9)
C48 C43 C44 C45 0.2(13)
C43 C44 C45 C46 0.6(15)
C44 C45 C46 C47 -1.0(14)
C45 C46 C47 C48 0.6(14)
C46 C47 C48 C49 178.5(9)
C46 C47 C48 C43 0.2(13)
C42 C43 C48 C49 2.6(11)
C44 C43 C48 C49 -179.0(8)
C42 C43 C48 C47 -179.0(8)
C44 C43 C48 C47 -0.6(11)
C47 C48 C49 C50 177.7(8)
C43 C48 C49 C50 -4.1(12)
C48 C49 C50 C41 2.0(13)
C42 C41 C50 C49 1.5(12)
C51 C41 C50 C49 -178.8(8)
C52 N3 C51 C41 -179.8(9)
C42 C41 C51 N3 -177.3(9)
C50 C41 C51 N3 3.0(14)
C51 N3 C52 C53 116.4(13)
C51 N3 C52 C54 -121.2(11)
N3 C52 C54 C55 -55.6(13)
C53 C52 C54 C55 65.7(14)
N3 C52 C54 C59 70.1(12)
C53 C52 C54 C59 -168.6(11)
C59 C54 C55 C56 54.5(15)
C52 C54 C55 C56 -179.7(11)
C54 C55 C56 C57 -59.0(18)
C55 C56 C57 C58 62.9(17)
C56 C57 C58 C59 -61.0(17)
C55 C54 C59 C58 -54.8(13)
C52 C54 C59 C58 179.1(10)
C57 C58 C59 C54 57.9(15)
C70 C61 C62 C63 -2.4(14)
C71 C61 C62 C63 179.0(9)
C61 C62 C63 C64 -177.5(9)
C61 C62 C63 C68 0.7(13)
C68 C63 C64 C65 0.9(15)
C62 C63 C64 C65 179.0(10)
C63 C64 C65 C66 -2.0(17)
C64 C65 C66 C67 3.4(18)
C65 C66 C67 C68 -3.6(17)
C64 C63 C68 C67 -1.1(13)
C62 C63 C68 C67 -179.2(8)
C64 C63 C68 C69 180.0(9)
C62 C63 C68 C69 1.9(12)
C66 C67 C68 C63 2.4(15)
C66 C67 C68 C69 -178.7(10)
C63 C68 C69 C70 -2.7(14)
C67 C68 C69 C70 178.4(9)
C68 C69 C70 C61 1.0(15)
C62 C61 C70 C69 1.5(14)
C71 C61 C70 C69 -179.8(9)
C72 N4 C71 C61 176.9(10)
C62 C61 C71 N4 -178.7(10)
C70 C61 C71 N4 2.7(16)
C71 N4 C72 C73 113.8(12)
C71 N4 C72 C74 -125.0(14)
N4 C72 C74 C79 22(3)
C73 C72 C74 C79 140(2)
N4 C72 C74 C75 165.1(14)
C73 C72 C74 C75 -77.0(19)
C79 C74 C75 C76 -44(3)
C72 C74 C75 C76 169.3(18)
C74 C75 C76 C77 59(3)
C75 C76 C77 C78 -60(3)
C76 C77 C78 C79 46(3)
C72 C74 C79 C78 177.2(19)
C75 C74 C79 C78 35(4)
C77 C78 C79 C74 -35(4)

_cod_database_fobs_code 2020460
